data_1567776
loop_
_publ_author_name
'Guan, Fujun'
'Zhou, Rong'
'Ren, Xiaoyu'
'Guo, Zhen'
'Wang, Chengming'
'Zhou, Cong-Ying'

_publ_section_title
;
 Asymmetric dearomative cyclopropanation of naphthalenes to construct
 polycyclic compounds.
;
_journal_issue 44
_journal_name_full 'Chemical science'
_journal_page_first 13015
_journal_page_last 13019
_journal_paper_doi 10.1039/d2sc04509e
_journal_volume 13
_journal_year 2022
_chemical_absolute_configuration ad
_chemical_formula_moiety 'C15 H13 Br O2'
_chemical_formula_sum 'C15 H13 Br O2'
_chemical_formula_weight 305.16
_space_group_crystal_system orthorhombic
_space_group_IT_number 19
_space_group_name_Hall 'P 2ac 2ab'
_space_group_name_H-M_alt 'P 21 21 21'
_atom_sites_solution_hydrogens geom
_atom_sites_solution_primary dual
_audit_creation_date 2022-06-30
_audit_creation_method
;
Olex2 1.5
(compiled 2022.04.07 svn.rca3783a0 for OlexSys, GUI svn.r6498)
;
_audit_update_record
;
2022-07-20 deposited with the CCDC.	2022-10-11 downloaded from the CCDC.
;
_cell_angle_alpha 90
_cell_angle_beta 90
_cell_angle_gamma 90
_cell_formula_units_Z 4
_cell_length_a 7.0572(6)
_cell_length_b 10.6743(7)
_cell_length_c 15.6753(12)
_cell_measurement_reflns_used 9911
_cell_measurement_temperature 100.0(2)
_cell_measurement_theta_max 72.03
_cell_measurement_theta_min 2.81
_cell_volume 1180.83(16)
_computing_cell_refinement 'SAINT V8.40A (Bruker, 2019)'
_computing_data_collection 'Apex3 (Bruker 2018)'
_computing_data_reduction 'SAINT V8.40A (Bruker, 2019)'
_computing_molecular_graphics 'Olex2 1.5 (Dolomanov et al., 2009)'
_computing_publication_material 'Olex2 1.5 (Dolomanov et al., 2009)'
_computing_structure_refinement 'XL  (Sheldrick, 2008)'
_computing_structure_solution 'ShelXT 2014'
_diffrn_ambient_temperature 100.0(2)
_diffrn_detector 'Bruker PHOTON II area detector'
_diffrn_detector_area_resol_mean 7.9
_diffrn_detector_type 'CMOS area detector'
_diffrn_measured_fraction_theta_full 0.998
_diffrn_measured_fraction_theta_max 0.999
_diffrn_measurement_device 'three-circle diffractometer'
_diffrn_measurement_device_type 'Bruker CMOS area detector'
_diffrn_measurement_method '\w and \f scans'
_diffrn_radiation_monochromator 'mirror optics'
_diffrn_radiation_probe x-ray
_diffrn_radiation_type CuK\a
_diffrn_radiation_wavelength 1.54178
_diffrn_reflns_av_R_equivalents 0.0630
_diffrn_reflns_av_unetI/netI 0.0413
_diffrn_reflns_Laue_measured_fraction_full 0.998
_diffrn_reflns_Laue_measured_fraction_max 0.999
_diffrn_reflns_limit_h_max 8
_diffrn_reflns_limit_h_min -8
_diffrn_reflns_limit_k_max 13
_diffrn_reflns_limit_k_min -13
_diffrn_reflns_limit_l_max 19
_diffrn_reflns_limit_l_min -16
_diffrn_reflns_number 10210
_diffrn_reflns_point_group_measured_fraction_full 0.998
_diffrn_reflns_point_group_measured_fraction_max 0.996
_diffrn_reflns_theta_full 67.679
_diffrn_reflns_theta_max 72.257
_diffrn_reflns_theta_min 5.013
_diffrn_source 'microfocus sealed X-ray tube'
_diffrn_source_current 1.11
_diffrn_source_power 0.05550000000000001
_diffrn_source_type 'Incoatec I\ms'
_diffrn_source_voltage 50.0
_diffrn_standards_number 0
_exptl_absorpt_coefficient_mu 4.663
_exptl_absorpt_correction_T_max 0.7536
_exptl_absorpt_correction_T_min 0.3974
_exptl_absorpt_correction_type multi-scan
_exptl_absorpt_process_details
;
SADABS-2016/2 (Bruker,2016/2) was used for absorption correction.
wR2(int) was 0.1409 before and 0.0800 after correction.
The Ratio of minimum to maximum transmission is 0.5273.
The \l/2 correction factor is Not present.
;
_exptl_crystal_colour colourless
_exptl_crystal_colour_primary colourless
_exptl_crystal_density_diffrn 1.717
_exptl_crystal_description block
_exptl_crystal_F_000 616
_exptl_crystal_size_max 0.31
_exptl_crystal_size_mid 0.25
_exptl_crystal_size_min 0.24
_refine_diff_density_max 0.766
_refine_diff_density_min -0.398
_refine_diff_density_rms 0.152
_refine_ls_abs_structure_details
;
 Flack x determined using 950 quotients [(I+)-(I-)]/[(I+)+(I-)]
 (Parsons, Flack and Wagner, Acta Cryst. B69 (2013) 249-259).
;
_refine_ls_abs_structure_Flack 0.002(13)
_refine_ls_extinction_method none
_refine_ls_goodness_of_fit_ref 1.089
_refine_ls_hydrogen_treatment constr
_refine_ls_matrix_type full
_refine_ls_number_parameters 163
_refine_ls_number_reflns 2316
_refine_ls_number_restraints 0
_refine_ls_restrained_S_all 1.089
_refine_ls_R_factor_all 0.0310
_refine_ls_R_factor_gt 0.0309
_refine_ls_shift/su_max 0.001
_refine_ls_shift/su_mean 0.000
_refine_ls_structure_factor_coef Fsqd
_refine_ls_weighting_details 'w=1/[\s^2^(Fo^2^)+(0.0523P)^2^+0.1128P] where P=(Fo^2^+2Fc^2^)/3'
_refine_ls_weighting_scheme calc
_refine_ls_wR_factor_gt 0.0781
_refine_ls_wR_factor_ref 0.0781
_reflns_Friedel_coverage 0.700
_reflns_Friedel_fraction_full 0.997
_reflns_Friedel_fraction_max 0.993
_reflns_number_gt 2308
_reflns_number_total 2316
_reflns_threshold_expression 'I > 2\s(I)'
_cod_data_source_file d2sc04509e2.cif
_cod_data_source_block cxy3584_0m
_cod_depositor_comments 'Adding full bibliography for 1567775--1567776.cif.'
_cod_database_code 1567776
_shelx_shelxl_version_number 2018/3
_shelx_space_group_comment
;
The symmetry employed for this shelxl refinement is uniquely defined
by the following loop, which should always be used as a source of
symmetry information in preference to the above space-group names.
They are only intended as comments.
;
_olex2_refinement_description
;
1. Fixed Uiso
 At 1.2 times of:
  All C(H) groups, All C(H,H) groups
2.a Ternary CH refined with riding coordinates:
 C10(H10), C11(H11), C12(H12)
2.b Secondary CH2 refined with riding coordinates:
 C1(H1A,H1B), C2(H2A,H2B), C8(H8A,H8B)
2.c Aromatic/amide H refined with riding coordinates:
 C5(H5), C6(H6), C7(H7), C14(H14)
;
_olex2_submission_special_instructions 'No special instructions were received'

loop_
_space_group_symop_operation_xyz
'x, y, z'
'x+1/2, -y+1/2, -z'
'-x, y+1/2, -z+1/2'
'-x+1/2, -y, z+1/2'

loop_
_atom_site_label
_atom_site_type_symbol
_atom_site_fract_x
_atom_site_fract_y
_atom_site_fract_z
_atom_site_U_iso_or_equiv
_atom_site_adp_type
_atom_site_occupancy
_atom_site_site_symmetry_order
_atom_site_calc_flag
_atom_site_refinement_flags_posn
_atom_site_refinement_flags_adp
_atom_site_refinement_flags_occupancy
_atom_site_disorder_assembly
_atom_site_disorder_group
Br1 Br 0.81429(4) 0.58522(3) 0.38498(2) 0.02874(15) Uani 1 1 d . . . . .
O1 O 0.3215(3) 0.5814(2) 0.53192(15) 0.0295(5) Uani 1 1 d . . . . .
O2 O 0.1046(4) 0.4386(2) 0.55926(17) 0.0346(6) Uani 1 1 d . . . . .
C1 C 0.2720(5) 0.2318(3) 0.3355(3) 0.0304(7) Uani 1 1 d . . . . .
H1A H 0.397434 0.190463 0.332964 0.037 Uiso 1 1 calc R U . . .
H1B H 0.175647 0.174586 0.311210 0.037 Uiso 1 1 calc R U . . .
C2 C 0.2750(5) 0.3571(3) 0.2870(2) 0.0291(7) Uani 1 1 d . . . . .
H2A H 0.363669 0.352876 0.238116 0.035 Uiso 1 1 calc R U . . .
H2B H 0.146997 0.377763 0.265231 0.035 Uiso 1 1 calc R U . . .
C3 C 0.3402(4) 0.4546(3) 0.3511(2) 0.0260(7) Uani 1 1 d . . . . .
C4 C 0.3106(4) 0.5898(3) 0.3339(2) 0.0273(7) Uani 1 1 d . . . . .
C5 C 0.2263(5) 0.6320(3) 0.2583(3) 0.0298(7) Uani 1 1 d . . . . .
H5 H 0.184389 0.573475 0.216732 0.036 Uiso 1 1 calc R U . . .
C6 C 0.2039(4) 0.7600(4) 0.2443(2) 0.0315(7) Uani 1 1 d . . . . .
H6 H 0.146562 0.788413 0.193034 0.038 Uiso 1 1 calc R U . . .
C7 C 0.2645(5) 0.8461(4) 0.3044(3) 0.0337(8) Uani 1 1 d . . . . .
H7 H 0.246459 0.933102 0.294709 0.040 Uiso 1 1 calc R U . . .
C8 C 0.2212(5) 0.2679(3) 0.4281(2) 0.0296(7) Uani 1 1 d . . . . .
H8A H 0.082194 0.267627 0.436471 0.036 Uiso 1 1 calc R U . . .
H8B H 0.279162 0.208425 0.469012 0.036 Uiso 1 1 calc R U . . .
C9 C 0.3002(5) 0.3972(3) 0.4404(2) 0.0279(7) Uani 1 1 d . . . . .
C10 C 0.5028(4) 0.4184(3) 0.4090(2) 0.0261(6) Uani 1 1 d . . . . .
H10 H 0.578840 0.342892 0.393106 0.031 Uiso 1 1 calc R U . . .
C11 C 0.6023(5) 0.5216(3) 0.4543(2) 0.0264(7) Uani 1 1 d . . . . .
H11 H 0.653175 0.488969 0.509482 0.032 Uiso 1 1 calc R U . . .
C12 C 0.4655(5) 0.6290(3) 0.4727(2) 0.0273(7) Uani 1 1 d . . . . .
H12 H 0.536408 0.698847 0.500807 0.033 Uiso 1 1 calc R U . . .
C13 C 0.3734(4) 0.6773(3) 0.3935(3) 0.0274(7) Uani 1 1 d . . . . .
C14 C 0.3513(5) 0.8055(3) 0.3786(3) 0.0293(7) Uani 1 1 d . . . . .
H14 H 0.395690 0.864642 0.419288 0.035 Uiso 1 1 calc R U . . .
C15 C 0.2327(5) 0.4722(3) 0.5133(2) 0.0289(7) Uani 1 1 d . . . . .

loop_
_atom_site_aniso_label
_atom_site_aniso_U_11
_atom_site_aniso_U_22
_atom_site_aniso_U_33
_atom_site_aniso_U_23
_atom_site_aniso_U_13
_atom_site_aniso_U_12
Br1 0.0217(2) 0.0335(2) 0.0310(2) -0.00182(14) 0.00014(11) -0.00211(13)
O1 0.0276(11) 0.0323(12) 0.0285(12) -0.0017(10) 0.0045(8) -0.0026(13)
O2 0.0341(12) 0.0376(13) 0.0322(12) 0.0016(11) 0.0070(10) -0.0033(11)
C1 0.0241(14) 0.0291(16) 0.0381(19) -0.0043(15) -0.0013(14) -0.0005(13)
C2 0.0225(15) 0.0343(17) 0.0306(17) -0.0029(14) -0.0009(14) -0.0019(14)
C3 0.0200(13) 0.0332(17) 0.0249(17) -0.0004(13) 0.0011(12) -0.0021(13)
C4 0.0169(13) 0.0339(16) 0.0310(17) 0.0019(15) 0.0038(11) -0.0005(15)
C5 0.0198(15) 0.0360(17) 0.0336(18) 0.0040(14) 0.0006(13) 0.0002(13)
C6 0.0200(13) 0.0395(17) 0.0350(18) 0.0082(16) -0.0008(12) 0.0010(15)
C7 0.0251(15) 0.0343(17) 0.042(2) 0.0096(16) 0.0053(15) 0.0028(15)
C8 0.0249(14) 0.0277(15) 0.0363(19) -0.0014(15) 0.0005(13) -0.0004(13)
C9 0.0230(14) 0.0304(16) 0.0303(17) 0.0032(14) 0.0003(12) -0.0003(14)
C10 0.0209(13) 0.0294(15) 0.0281(16) -0.0015(15) -0.0002(11) -0.0004(14)
C11 0.0236(14) 0.0297(15) 0.0259(16) -0.0015(12) -0.0002(12) -0.0008(14)
C12 0.0228(14) 0.0305(15) 0.0286(17) -0.0010(13) 0.0032(13) -0.0023(13)
C13 0.0216(14) 0.0307(16) 0.0298(17) 0.0029(14) 0.0024(13) 0.0005(13)
C14 0.0231(13) 0.0300(15) 0.0349(19) -0.0003(14) 0.0038(13) -0.0006(13)
C15 0.0252(15) 0.0316(16) 0.0299(17) 0.0022(14) -0.0003(14) 0.0003(14)

loop_
_atom_type_symbol
_atom_type_description
_atom_type_scat_dispersion_real
_atom_type_scat_dispersion_imag
_atom_type_scat_source
C C 0.0181 0.0091 'International Tables Vol C Tables 4.2.6.8 and 6.1.1.4'
H H 0.0000 0.0000 'International Tables Vol C Tables 4.2.6.8 and 6.1.1.4'
O O 0.0492 0.0322 'International Tables Vol C Tables 4.2.6.8 and 6.1.1.4'
Br Br -0.6763 1.2805 'International Tables Vol C Tables 4.2.6.8 and 6.1.1.4'

loop_
_geom_angle_atom_site_label_1
_geom_angle_atom_site_label_2
_geom_angle_atom_site_label_3
_geom_angle
_geom_angle_site_symmetry_1
_geom_angle_site_symmetry_3
_geom_angle_publ_flag
C15 O1 C12 118.8(3) . . ?
H1A C1 H1B 108.9 . . ?
C2 C1 H1A 110.8 . . ?
C2 C1 H1B 110.8 . . ?
C2 C1 C8 104.6(3) . . ?
C8 C1 H1A 110.8 . . ?
C8 C1 H1B 110.8 . . ?
C1 C2 H2A 110.6 . . ?
C1 C2 H2B 110.6 . . ?
H2A C2 H2B 108.7 . . ?
C3 C2 C1 105.8(3) . . ?
C3 C2 H2A 110.6 . . ?
C3 C2 H2B 110.6 . . ?
C2 C3 C9 105.7(3) . . ?
C4 C3 C2 120.3(3) . . ?
C4 C3 C9 121.5(3) . . ?
C4 C3 C10 117.7(3) . . ?
C10 C3 C2 116.9(3) . . ?
C10 C3 C9 59.8(2) . . ?
C5 C4 C3 121.8(3) . . ?
C13 C4 C3 119.0(3) . . ?
C13 C4 C5 119.1(3) . . ?
C4 C5 H5 120.1 . . ?
C6 C5 C4 119.8(4) . . ?
C6 C5 H5 120.1 . . ?
C5 C6 H6 119.7 . . ?
C7 C6 C5 120.6(3) . . ?
C7 C6 H6 119.7 . . ?
C6 C7 H7 120.0 . . ?
C6 C7 C14 120.1(3) . . ?
C14 C7 H7 120.0 . . ?
C1 C8 H8A 110.7 . . ?
C1 C8 H8B 110.7 . . ?
H8A C8 H8B 108.8 . . ?
C9 C8 C1 105.3(3) . . ?
C9 C8 H8A 110.7 . . ?
C9 C8 H8B 110.7 . . ?
C8 C9 C3 108.3(3) . . ?
C8 C9 C10 116.2(3) . . ?
C10 C9 C3 58.8(2) . . ?
C15 C9 C3 122.9(3) . . ?
C15 C9 C8 118.6(3) . . ?
C15 C9 C10 118.1(3) . . ?
C3 C10 C9 61.4(2) . . ?
C3 C10 H10 117.6 . . ?
C9 C10 H10 117.6 . . ?
C11 C10 C3 117.1(3) . . ?
C11 C10 C9 113.5(3) . . ?
C11 C10 H10 117.6 . . ?
Br1 C11 H11 108.9 . . ?
C10 C11 Br1 110.6(2) . . ?
C10 C11 H11 108.9 . . ?
C10 C11 C12 110.4(3) . . ?
C12 C11 Br1 109.0(2) . . ?
C12 C11 H11 108.9 . . ?
O1 C12 C11 107.3(3) . . ?
O1 C12 H12 109.1 . . ?
O1 C12 C13 110.1(3) . . ?
C11 C12 H12 109.1 . . ?
C13 C12 C11 112.1(3) . . ?
C13 C12 H12 109.1 . . ?
C4 C13 C12 117.7(3) . . ?
C4 C13 C14 120.6(3) . . ?
C14 C13 C12 121.7(3) . . ?
C7 C14 C13 119.7(4) . . ?
C7 C14 H14 120.1 . . ?
C13 C14 H14 120.1 . . ?
O1 C15 C9 118.9(3) . . ?
O2 C15 O1 118.2(3) . . ?
O2 C15 C9 122.8(3) . . ?

loop_
_geom_bond_atom_site_label_1
_geom_bond_atom_site_label_2
_geom_bond_distance
_geom_bond_site_symmetry_2
_geom_bond_publ_flag
Br1 C11 1.970(3) . ?
O1 C12 1.466(4) . ?
O1 C15 1.356(4) . ?
O2 C15 1.210(5) . ?
C1 H1A 0.9900 . ?
C1 H1B 0.9900 . ?
C1 C2 1.538(5) . ?
C1 C8 1.545(5) . ?
C2 H2A 0.9900 . ?
C2 H2B 0.9900 . ?
C2 C3 1.518(5) . ?
C3 C4 1.483(5) . ?
C3 C9 1.554(5) . ?
C3 C10 1.514(5) . ?
C4 C5 1.400(5) . ?
C4 C13 1.394(5) . ?
C5 H5 0.9500 . ?
C5 C6 1.393(5) . ?
C6 H6 0.9500 . ?
C6 C7 1.384(6) . ?
C7 H7 0.9500 . ?
C7 C14 1.384(6) . ?
C8 H8A 0.9900 . ?
C8 H8B 0.9900 . ?
C8 C9 1.501(5) . ?
C9 C10 1.529(4) . ?
C9 C15 1.475(5) . ?
C10 H10 1.0000 . ?
C10 C11 1.486(5) . ?
C11 H11 1.0000 . ?
C11 C12 1.527(5) . ?
C12 H12 1.0000 . ?
C12 C13 1.493(5) . ?
C13 C14 1.397(5) . ?
C14 H14 0.9500 . ?

loop_
_geom_torsion_atom_site_label_1
_geom_torsion_atom_site_label_2
_geom_torsion_atom_site_label_3
_geom_torsion_atom_site_label_4
_geom_torsion
_geom_torsion_site_symmetry_1
_geom_torsion_site_symmetry_2
_geom_torsion_site_symmetry_3
_geom_torsion_site_symmetry_4
_geom_torsion_publ_flag
Br1 C11 C12 O1 -173.9(2) . . . . ?
Br1 C11 C12 C13 65.0(3) . . . . ?
O1 C12 C13 C4 -76.9(4) . . . . ?
O1 C12 C13 C14 103.5(4) . . . . ?
C1 C2 C3 C4 -163.4(3) . . . . ?
C1 C2 C3 C9 -21.0(4) . . . . ?
C1 C2 C3 C10 42.6(4) . . . . ?
C1 C8 C9 C3 17.4(3) . . . . ?
C1 C8 C9 C10 -46.2(4) . . . . ?
C1 C8 C9 C15 163.7(3) . . . . ?
C2 C1 C8 C9 -30.1(3) . . . . ?
C2 C3 C4 C5 -1.3(5) . . . . ?
C2 C3 C4 C13 -179.5(3) . . . . ?
C2 C3 C9 C8 2.2(4) . . . . ?
C2 C3 C9 C10 112.3(3) . . . . ?
C2 C3 C9 C15 -142.4(3) . . . . ?
C2 C3 C10 C9 -93.2(3) . . . . ?
C2 C3 C10 C11 163.4(3) . . . . ?
C3 C4 C5 C6 -179.0(3) . . . . ?
C3 C4 C13 C12 -0.8(4) . . . . ?
C3 C4 C13 C14 178.7(3) . . . . ?
C3 C9 C10 C11 109.2(3) . . . . ?
C3 C9 C15 O1 -47.9(5) . . . . ?
C3 C9 C15 O2 134.4(4) . . . . ?
C3 C10 C11 Br1 -89.8(3) . . . . ?
C3 C10 C11 C12 30.9(4) . . . . ?
C4 C3 C9 C8 144.0(3) . . . . ?
C4 C3 C9 C10 -105.9(3) . . . . ?
C4 C3 C9 C15 -0.5(5) . . . . ?
C4 C3 C10 C9 112.1(3) . . . . ?
C4 C3 C10 C11 8.8(4) . . . . ?
C4 C5 C6 C7 0.0(5) . . . . ?
C4 C13 C14 C7 0.7(5) . . . . ?
C5 C4 C13 C12 -179.0(3) . . . . ?
C5 C4 C13 C14 0.5(5) . . . . ?
C5 C6 C7 C14 1.2(5) . . . . ?
C6 C7 C14 C13 -1.5(5) . . . . ?
C8 C1 C2 C3 31.8(4) . . . . ?
C8 C9 C10 C3 96.4(3) . . . . ?
C8 C9 C10 C11 -154.4(3) . . . . ?
C8 C9 C15 O1 170.9(3) . . . . ?
C8 C9 C15 O2 -6.8(5) . . . . ?
C9 C3 C4 C5 -137.8(3) . . . . ?
C9 C3 C4 C13 44.1(4) . . . . ?
C9 C3 C10 C11 -103.3(3) . . . . ?
C9 C10 C11 Br1 -158.5(2) . . . . ?
C9 C10 C11 C12 -37.7(4) . . . . ?
C10 C3 C4 C5 152.5(3) . . . . ?
C10 C3 C4 C13 -25.7(4) . . . . ?
C10 C3 C9 C8 -110.1(3) . . . . ?
C10 C3 C9 C15 105.3(4) . . . . ?
C10 C9 C15 O1 21.4(5) . . . . ?
C10 C9 C15 O2 -156.3(3) . . . . ?
C10 C11 C12 O1 64.4(4) . . . . ?
C10 C11 C12 C13 -56.6(4) . . . . ?
C11 C12 C13 C4 42.5(4) . . . . ?
C11 C12 C13 C14 -137.0(3) . . . . ?
C12 O1 C15 O2 -174.6(3) . . . . ?
C12 O1 C15 C9 7.6(4) . . . . ?
C12 C13 C14 C7 -179.8(3) . . . . ?
C13 C4 C5 C6 -0.9(5) . . . . ?
C15 O1 C12 C11 -49.9(4) . . . . ?
C15 O1 C12 C13 72.4(4) . . . . ?
C15 C9 C10 C3 -113.4(3) . . . . ?
C15 C9 C10 C11 -4.2(4) . . . . ?
